data_7157336
loop_
_publ_author_name
'Liu, Xiangyu'
'Song, Heng'
'Zhai, Xiaofang'
'Tung, Chen-Ho'
'Wang, Wenguang'

_publ_section_title
;
 Cobalt-catalyzed regioselective hydrohydrazination of epoxides.
;
_journal_issue 8
_journal_name_full 'Organic &amp; biomolecular chemistry'
_journal_page_first 1572
_journal_page_last 1576
_journal_paper_doi 10.1039/d0ob00037j
_journal_volume 18
_journal_year 2020
_chemical_formula_moiety 'C30 H32 Co N P S, C H2 Cl2, B F4'
_chemical_formula_sum 'C31 H34 B Cl2 Co F4 N P S'
_chemical_formula_weight 700.26
_space_group_crystal_system orthorhombic
_space_group_IT_number 33
_space_group_name_Hall 'P 2c -2n'
_space_group_name_H-M_alt 'P n a 21'
_atom_sites_solution_hydrogens geom
_atom_sites_solution_primary dual
_audit_creation_date 2019-10-27
_audit_creation_method
;
Olex2 1.2
(compiled 2014.09.19 svn.r3010 for OlexSys, GUI svn.r4874)
;
_audit_update_record
;
2019-11-14 deposited with the CCDC.	2020-02-03 downloaded from the CCDC.
;
_cell_angle_alpha 90
_cell_angle_beta 90
_cell_angle_gamma 90
_cell_formula_units_Z 4
_cell_length_a 18.0169(4)
_cell_length_b 19.1954(5)
_cell_length_c 9.2687(2)
_cell_measurement_reflns_used 3919
_cell_measurement_temperature 173.00(10)
_cell_measurement_theta_max 74.3020
_cell_measurement_theta_min 4.5690
_cell_volume 3205.50(13)
_computing_cell_refinement 'CrysAlisPro 1.171.40.19a (Rigaku OD, 2018)'
_computing_data_collection 'CrysAlisPro 1.171.40.19a (Rigaku OD, 2018)'
_computing_data_reduction 'CrysAlisPro 1.171.40.19a (Rigaku OD, 2018)'
_computing_molecular_graphics 'Olex2 (Dolomanov et al., 2009)'
_computing_publication_material 'Olex2 (Dolomanov et al., 2009)'
_computing_structure_refinement 'ShelXL (Sheldrick, 2008)'
_computing_structure_solution 'ShelXT (Sheldrick, 2015)'
_diffrn_ambient_environment N~2~
_diffrn_ambient_temperature 173.00(10)
_diffrn_detector 'CCD plate'
_diffrn_detector_type HyPix
_diffrn_measured_fraction_theta_full 0.993
_diffrn_measured_fraction_theta_max 0.993
_diffrn_measurement_details
;
List of Runs (angles in degrees, time in seconds):

  # Type    Start    End  Width  t~exp~   \w     \q     \k     \f   Frames
#--------------------------------------------------------------------------
  1  \w    -82.00 -56.00   1.00    7.00    --  -86.25   8.00-118.00   26
  2  \w   -159.00-120.00   1.00    7.00    --  -86.25-126.00-117.00   39
  3  \w     69.00 114.00   1.00    7.00    --  106.49-148.00 166.00   45
  4  \w    -61.00  10.00   1.00    1.55    --  -48.45  37.00 -60.00   71
  5  \w   -118.00 -40.00   1.00    1.55    --  -48.45 -57.00 -30.00   78
  6  \w   -115.00 -70.00   1.00    7.00    --  -86.25-126.00-117.00   45
  7  \w     39.00 120.00   1.00    7.00    --  106.49 -15.00 150.00   81
  8  \w     73.00 108.00   1.00    7.00    --  106.49 -94.00   0.00   35
  9  \w     35.00  60.00   1.00    7.00    --  106.49 -94.00   0.00   25
;
_diffrn_measurement_device 'four-circle diffractometer'
_diffrn_measurement_device_type 'XtaLAB Synergy, Dualflex, HyPix'
_diffrn_measurement_method '\w scans'
_diffrn_orient_matrix_type 'CrysAlisPro convention (1999,Acta A55,543-557)'
_diffrn_orient_matrix_UB_11 0.0158964000
_diffrn_orient_matrix_UB_12 -0.0784640000
_diffrn_orient_matrix_UB_13 -0.0157197000
_diffrn_orient_matrix_UB_21 -0.0838590000
_diffrn_orient_matrix_UB_22 -0.0154908000
_diffrn_orient_matrix_UB_23 0.0072999000
_diffrn_orient_matrix_UB_31 -0.0053842000
_diffrn_orient_matrix_UB_32 0.0067709000
_diffrn_orient_matrix_UB_33 -0.1652603000
_diffrn_radiation_monochromator mirror
_diffrn_radiation_probe x-ray
_diffrn_radiation_type CuK\a
_diffrn_radiation_wavelength 1.54184
_diffrn_reflns_av_R_equivalents 0.0496
_diffrn_reflns_av_unetI/netI 0.0613
_diffrn_reflns_Laue_measured_fraction_full 0.993
_diffrn_reflns_Laue_measured_fraction_max 0.993
_diffrn_reflns_limit_h_max 21
_diffrn_reflns_limit_h_min -19
_diffrn_reflns_limit_k_max 22
_diffrn_reflns_limit_k_min -22
_diffrn_reflns_limit_l_max 8
_diffrn_reflns_limit_l_min -11
_diffrn_reflns_number 9625
_diffrn_reflns_point_group_measured_fraction_full 0.764
_diffrn_reflns_point_group_measured_fraction_max 0.764
_diffrn_reflns_theta_full 67.055
_diffrn_reflns_theta_max 67.055
_diffrn_reflns_theta_min 3.364
_diffrn_source 'micro-focus sealed X-ray tube'
_diffrn_source_type 'PhotonJet (Cu) X-ray Source'
_exptl_absorpt_coefficient_mu 7.206
_exptl_absorpt_correction_T_max 1.00000
_exptl_absorpt_correction_T_min 0.35407
_exptl_absorpt_correction_type multi-scan
_exptl_absorpt_process_details
;
CrysAlisPro 1.171.40.19a (Rigaku Oxford Diffraction, 2018)
Empirical absorption correction using spherical harmonics,
 implemented in SCALE3 ABSPACK scaling algorithm.
;
_exptl_crystal_density_diffrn 1.451
_exptl_crystal_description block
_exptl_crystal_F_000 1440
_refine_diff_density_max 0.468
_refine_diff_density_min -0.423
_refine_diff_density_rms 0.090
_refine_ls_abs_structure_details
;
 Flack x determined using 1039 quotients [(I+)-(I-)]/[(I+)+(I-)]
 (Parsons, Flack and Wagner, Acta Cryst. B69 (2013) 249-259).
;
_refine_ls_abs_structure_Flack -0.013(6)
_refine_ls_extinction_method none
_refine_ls_goodness_of_fit_ref 1.107
_refine_ls_hydrogen_treatment constr
_refine_ls_matrix_type full
_refine_ls_number_parameters 385
_refine_ls_number_reflns 4363
_refine_ls_number_restraints 1
_refine_ls_restrained_S_all 1.107
_refine_ls_R_factor_all 0.0608
_refine_ls_R_factor_gt 0.0520
_refine_ls_shift/su_max 0.000
_refine_ls_shift/su_mean 0.000
_refine_ls_structure_factor_coef Fsqd
_refine_ls_weighting_details 'w=1/[\s^2^(Fo^2^)+(0.0088P)^2^+9.7307P] where P=(Fo^2^+2Fc^2^)/3'
_refine_ls_weighting_scheme calc
_refine_ls_wR_factor_gt 0.1146
_refine_ls_wR_factor_ref 0.1241
_reflns_Friedel_coverage 0.440
_reflns_Friedel_fraction_full 0.501
_reflns_Friedel_fraction_max 0.501
_reflns_number_gt 3920
_reflns_number_total 4363
_reflns_threshold_expression 'I > 2\s(I)'
_cod_data_source_file d0ob00037j2.cif
_cod_data_source_block 181024lxy-2
_cod_depositor_comments 'Adding full bibliography for 7157336--7157338.cif.'
_cod_original_cell_volume 3205.49(14)
_cod_database_code 7157336
_shelx_space_group_comment
;
The symmetry employed for this shelxl refinement is uniquely defined
by the following loop, which should always be used as a source of
symmetry information in preference to the above space-group names.
They are only intended as comments.
;
_reflns_odcompleteness_completeness 99.26
_reflns_odcompleteness_iscentric 1
_reflns_odcompleteness_theta 66.97
_olex2_refinement_description
;
1. Others
 Fixed Uiso: H1A(0.055) H1B(0.055) H1C(0.055) H2(0.039) H4AA(0.042)
 H6AA(0.038) H5AA(0.037) H3BA(0.049) H2BA(0.04) H4BA(0.041) H8BA(0.035)
 H5BA(0.045) H1BA(0.044) H6BA(0.036) H7BA(0.07) H7BB(0.07) H7BC(0.07)
 H0CA(0.035) H7CA(0.049) H3CA(0.054) H3CB(0.054) H3CC(0.054) H8CA(0.049)
 H4CA(0.067) H4CB(0.067) H4CC(0.067) H1DA(0.073) H1DB(0.073) H1DC(0.073)
 H0DA(0.076) H0DB(0.076) H0DC(0.076) H2DA(0.085) H2DB(0.085)
 Fixed X: H1A(0.5685) H1B(0.5289) H1C(0.5905) H2(0.8522) H4AA(0.9918)
 H6AA(0.5665) H5AA(0.8819) H3BA(1.0303) H2BA(0.5888) H4BA(0.6393) H8BA(0.6804)
 H5BA(0.9263) H1BA(0.8075) H6BA(0.8843) H7BA(0.6133) H7BB(0.5454) H7BC(0.5686)
 H0CA(0.7311) H7CA(0.9586) H3CA(0.6721) H3CB(0.6724) H3CC(0.7471) H8CA(0.8899)
 H4CA(0.7915) H4CB(0.763) H4CC(0.8253) H1DA(0.7636) H1DB(0.6802) H1DC(0.7135)
 H0DA(0.9175) H0DB(0.978) H0DC(0.9553) H2DA(0.4404) H2DB(0.3798)
 Fixed Y: H1A(0.4923) H1B(0.558) H1C(0.5194) H2(0.4221) H4AA(0.6161)
 H6AA(0.3476) H5AA(0.3575) H3BA(0.545) H2BA(0.3132) H4BA(0.4327) H8BA(0.3676)
 H5BA(0.2746) H1BA(0.3596) H6BA(0.5921) H7BA(0.567) H7BB(0.6017) H7BC(0.5253)
 H0CA(0.4875) H7CA(0.4497) H3CA(0.5891) H3CB(0.6705) H3CC(0.6289) H8CA(0.2762)
 H4CA(0.7191) H4CB(0.7626) H4CC(0.7066) H1DA(0.701) H1DB(0.7191) H1DC(0.6486)
 H0DA(0.6208) H0DB(0.5849) H0DC(0.6625) H2DA(0.7122) H2DB(0.6588)
 Fixed Z: H1A(0.4623) H1B(0.5269) H1C(0.6159) H2(0.7955) H4AA(0.6751)
 H6AA(0.8681) H5AA(0.5736) H3BA(0.8579) H2BA(0.6325) H4BA(0.9715) H8BA(0.4974)
 H5BA(0.4125) H1BA(0.0937) H6BA(0.5473) H7BA(0.1016) H7BB(0.1791) H7BC(0.218)
 H0CA(0.8416) H7CA(0.9238) H3CA(0.7376) H3CB(0.725) H3CC(0.7142) H8CA(0.175)
 H4CA(0.5593) H4CB(0.4275) H4CC(0.4055) H1DA(0.1576) H1DB(0.1278) H1DC(0.0718)
 H0DA(0.0256) H0DB(0.1218) H0DC(0.1511) H2DA(0.6375) H2DB(0.6881)
;
_shelx_shelxl_version_number 2014/7
_olex2_submission_special_instructions 'No special instructions were received'
_oxdiff_exptl_absorpt_empirical_details
;
Empirical correction (ABSPACK) includes:
- Absorption correction using spherical harmonics
- Frame scaling
;
_oxdiff_exptl_absorpt_empirical_full_max 1.899
_oxdiff_exptl_absorpt_empirical_full_min 0.464

loop_
_space_group_symop_operation_xyz
'x, y, z'
'-x, -y, z+1/2'
'x+1/2, -y+1/2, z'
'-x+1/2, y+1/2, z+1/2'

loop_
_atom_site_label
_atom_site_type_symbol
_atom_site_fract_x
_atom_site_fract_y
_atom_site_fract_z
_atom_site_U_iso_or_equiv
_atom_site_adp_type
_atom_site_occupancy
_atom_site_site_symmetry_order
_atom_site_calc_flag
_atom_site_refinement_flags_posn
_atom_site_refinement_flags_adp
Co0A Co 0.73798(6) 0.55739(6) 0.38120(15) 0.0251(3) Uani 1 1 d . .
S S 0.72252(12) 0.46705(11) 0.2303(2) 0.0363(5) Uani 1 1 d . .
P P 0.78098(9) 0.47918(9) 0.5393(2) 0.0215(4) Uani 1 1 d . .
N0AA N 0.8322(4) 0.5762(3) 0.2910(8) 0.0310(15) Uani 1 1 d . .
C C 0.8571(4) 0.5036(3) 0.6568(8) 0.0227(16) Uani 1 1 d . .
C1 C 0.5750(4) 0.5330(4) 0.5209(11) 0.037(2) Uani 1 1 d . .
H1A H 0.5685 0.4923 0.4623 0.055 Uiso 1 1 calc R U
H1B H 0.5289 0.5580 0.5269 0.055 Uiso 1 1 calc R U
H1C H 0.5905 0.5194 0.6159 0.055 Uiso 1 1 calc R U
C2 C 0.8799(4) 0.4612(4) 0.7706(9) 0.0325(19) Uani 1 1 d . .
H2 H 0.8522 0.4221 0.7955 0.039 Uiso 1 1 calc R U
C4AA C 0.9637(4) 0.5771(4) 0.6989(10) 0.035(2) Uani 1 1 d . .
H4AA H 0.9918 0.6161 0.6751 0.042 Uiso 1 1 calc R U
C8AA C 0.7227(4) 0.6636(4) 0.4286(9) 0.0294(18) Uani 1 1 d . .
C3AA C 0.8180(4) 0.4098(4) 0.4273(9) 0.0254(17) Uani 1 1 d . .
C1AA C 0.6366(4) 0.5974(4) 0.3049(9) 0.0304(19) Uani 1 1 d . .
C9AA C 0.6854(4) 0.6226(4) 0.5315(9) 0.0261(16) Uani 1 1 d . .
C6AA C 0.6041(4) 0.3686(4) 0.8149(9) 0.0319(18) Uani 1 1 d . .
H6AA H 0.5665 0.3476 0.8681 0.038 Uiso 1 1 calc R U
C7AA C 0.8799(4) 0.5939(4) 0.2204(10) 0.0312(18) Uani 1 1 d . .
C5AA C 0.8672(4) 0.3583(4) 0.4775(10) 0.0305(18) Uani 1 1 d . .
H5AA H 0.8819 0.3575 0.5736 0.037 Uiso 1 1 calc R U
C3BA C 0.9866(4) 0.5352(4) 0.8087(10) 0.041(2) Uani 1 1 d . .
H3BA H 1.0303 0.5450 0.8579 0.049 Uiso 1 1 calc R U
C2BA C 0.6171(4) 0.3486(4) 0.6735(9) 0.0332(19) Uani 1 1 d . .
H2BA H 0.5888 0.3132 0.6325 0.040 Uiso 1 1 calc R U
C9BA C 0.7148(4) 0.4345(3) 0.6554(8) 0.0238(16) Uani 1 1 d . .
C4BA C 0.6474(4) 0.4200(4) 0.8760(10) 0.0344(18) Uani 1 1 d . .
H4BA H 0.6393 0.4327 0.9715 0.041 Uiso 1 1 calc R U
C8BA C 0.6720(4) 0.3810(4) 0.5924(9) 0.0294(18) Uani 1 1 d . .
H8BA H 0.6804 0.3676 0.4974 0.035 Uiso 1 1 calc R U
C5BA C 0.8934(4) 0.3087(4) 0.3807(12) 0.037(2) Uani 1 1 d . .
H5BA H 0.9263 0.2746 0.4125 0.045 Uiso 1 1 calc R U
C1BA C 0.8216(5) 0.3593(4) 0.1902(10) 0.037(2) Uani 1 1 d . .
H1BA H 0.8075 0.3596 0.0937 0.044 Uiso 1 1 calc R U
C6BA C 0.8993(4) 0.5628(4) 0.6216(9) 0.0302(18) Uani 1 1 d . .
H6BA H 0.8843 0.5921 0.5473 0.036 Uiso 1 1 calc R U
C7BA C 0.5866(5) 0.5705(5) 0.1909(12) 0.047(2) Uani 1 1 d . .
H7BA H 0.6133 0.5670 0.1016 0.070 Uiso 1 1 calc R U
H7BB H 0.5454 0.6017 0.1791 0.070 Uiso 1 1 calc R U
H7BC H 0.5686 0.5253 0.2180 0.070 Uiso 1 1 calc R U
C0BA C 0.7925(4) 0.4092(4) 0.2850(9) 0.0281(18) Uani 1 1 d . .
C0CA C 0.7024(4) 0.4530(4) 0.7985(9) 0.0294(17) Uani 1 1 d . .
H0CA H 0.7311 0.4875 0.8416 0.035 Uiso 1 1 calc R U
C7CA C 0.9440(4) 0.4776(4) 0.8467(10) 0.041(2) Uani 1 1 d . .
H7CA H 0.9586 0.4497 0.9238 0.049 Uiso 1 1 calc R U
C3CA C 0.6951(5) 0.6283(4) 0.6914(9) 0.036(2) Uani 1 1 d . .
H3CA H 0.6721 0.5891 0.7376 0.054 Uiso 1 1 calc R U
H3CB H 0.6724 0.6705 0.7250 0.054 Uiso 1 1 calc R U
H3CC H 0.7471 0.6289 0.7142 0.054 Uiso 1 1 calc R U
C1CA C 0.6927(4) 0.6472(4) 0.2883(10) 0.035(2) Uani 1 1 d . .
C8CA C 0.8714(5) 0.3093(4) 0.2388(11) 0.041(2) Uani 1 1 d . .
H8CA H 0.8899 0.2762 0.1750 0.049 Uiso 1 1 calc R U
C2CA C 0.6328(4) 0.5789(4) 0.4548(10) 0.032(2) Uani 1 1 d . .
C4CA C 0.7809(5) 0.7179(4) 0.4579(12) 0.045(2) Uani 1 1 d . .
H4CA H 0.7915 0.7191 0.5593 0.067 Uiso 1 1 calc R U
H4CB H 0.7630 0.7626 0.4275 0.067 Uiso 1 1 calc R U
H4CC H 0.8253 0.7066 0.4055 0.067 Uiso 1 1 calc R U
C1DA C 0.7145(5) 0.6822(5) 0.1487(11) 0.048(2) Uani 1 1 d . .
H1DA H 0.7636 0.7010 0.1576 0.073 Uiso 1 1 calc R U
H1DB H 0.6802 0.7191 0.1278 0.073 Uiso 1 1 calc R U
H1DC H 0.7135 0.6486 0.0718 0.073 Uiso 1 1 calc R U
C0DA C 0.9376(5) 0.6176(5) 0.1212(11) 0.051(3) Uani 1 1 d . .
H0DA H 0.9175 0.6208 0.0256 0.076 Uiso 1 1 calc R U
H0DB H 0.9780 0.5849 0.1218 0.076 Uiso 1 1 calc R U
H0DC H 0.9553 0.6625 0.1511 0.076 Uiso 1 1 calc R U
Cl1 Cl 0.37643(19) 0.75547(14) 0.8273(3) 0.0723(8) Uani 1 1 d . .
Cl2 Cl 0.48578(17) 0.64406(15) 0.8170(4) 0.0772(9) Uani 1 1 d . .
C2DA C 0.4178(6) 0.6908(6) 0.7215(13) 0.071(4) Uani 1 1 d . .
H2DA H 0.4404 0.7122 0.6375 0.085 Uiso 1 1 calc R U
H2DB H 0.3798 0.6588 0.6881 0.085 Uiso 1 1 calc R U
F4AA F 0.5321(3) 0.7444(3) 0.2363(6) 0.0452(13) Uani 1 1 d . .
F5AA F 0.6104(3) 0.8028(3) 0.3838(7) 0.0544(14) Uani 1 1 d . .
F6AA F 0.4853(3) 0.8131(3) 0.4143(6) 0.0571(16) Uani 1 1 d . .
F3AA F 0.5428(3) 0.7124(2) 0.4717(5) 0.0398(12) Uani 1 1 d . .
B9CA B 0.5436(5) 0.7684(4) 0.3771(13) 0.034(2) Uani 1 1 d . .

loop_
_atom_site_aniso_label
_atom_site_aniso_U_11
_atom_site_aniso_U_22
_atom_site_aniso_U_33
_atom_site_aniso_U_23
_atom_site_aniso_U_13
_atom_site_aniso_U_12
Co0A 0.0247(5) 0.0216(5) 0.0290(6) -0.0009(6) -0.0007(6) 0.0014(4)
S 0.0395(11) 0.0352(11) 0.0342(12) -0.0080(10) -0.0067(10) 0.0021(9)
P 0.0199(8) 0.0180(8) 0.0266(10) -0.0019(8) -0.0011(8) -0.0004(7)
N0AA 0.038(4) 0.026(3) 0.029(4) 0.004(3) -0.001(3) -0.001(3)
C 0.025(3) 0.014(3) 0.029(4) 0.002(3) 0.001(3) -0.001(3)
C1 0.024(4) 0.033(4) 0.053(6) 0.003(4) 0.005(4) 0.001(3)
C2 0.033(4) 0.025(4) 0.040(5) -0.002(4) -0.004(4) -0.003(3)
C4AA 0.023(4) 0.037(5) 0.046(6) -0.011(4) -0.004(4) -0.009(3)
C8AA 0.029(4) 0.016(4) 0.043(5) -0.003(3) -0.001(4) 0.004(3)
C3AA 0.020(3) 0.024(4) 0.032(4) 0.000(3) 0.009(3) -0.004(3)
C1AA 0.026(4) 0.033(4) 0.032(5) -0.005(4) -0.002(4) 0.008(3)
C9AA 0.031(4) 0.018(3) 0.030(4) 0.003(4) 0.000(4) 0.004(3)
C6AA 0.032(4) 0.032(4) 0.031(4) 0.006(4) 0.007(4) -0.006(3)
C7AA 0.031(4) 0.028(4) 0.035(5) -0.001(4) -0.002(4) -0.006(3)
C5AA 0.024(4) 0.020(4) 0.048(5) 0.002(4) 0.004(4) 0.000(3)
C3BA 0.025(4) 0.049(5) 0.048(6) -0.022(5) -0.013(4) 0.004(4)
C2BA 0.027(4) 0.032(4) 0.041(5) 0.007(4) 0.002(4) -0.010(3)
C9BA 0.026(4) 0.016(3) 0.029(4) -0.002(3) -0.003(3) 0.000(3)
C4BA 0.034(4) 0.038(4) 0.031(4) -0.002(4) 0.010(4) -0.006(3)
C8BA 0.029(4) 0.026(4) 0.033(5) 0.000(4) -0.003(4) -0.008(3)
C5BA 0.033(4) 0.017(4) 0.062(6) -0.008(4) 0.015(5) 0.003(3)
C1BA 0.047(5) 0.029(4) 0.033(5) -0.011(4) 0.014(4) -0.008(4)
C6BA 0.036(4) 0.018(4) 0.036(5) -0.001(4) 0.004(4) -0.004(3)
C7BA 0.044(5) 0.039(5) 0.058(7) -0.005(5) -0.012(5) 0.008(4)
C0BA 0.032(4) 0.029(4) 0.023(4) -0.010(3) 0.003(3) -0.005(3)
C0CA 0.029(4) 0.033(4) 0.025(4) 0.000(4) -0.004(3) 0.005(3)
C7CA 0.037(4) 0.037(5) 0.047(6) -0.005(4) -0.018(4) 0.006(4)
C3CA 0.047(5) 0.028(4) 0.033(5) -0.008(4) -0.001(4) 0.010(4)
C1CA 0.031(4) 0.033(4) 0.039(5) 0.006(4) 0.005(4) 0.010(3)
C8CA 0.049(5) 0.018(4) 0.056(6) -0.007(4) 0.016(5) -0.004(3)
C2CA 0.022(4) 0.024(4) 0.049(6) -0.013(4) -0.002(4) 0.007(3)
C4CA 0.044(5) 0.029(4) 0.061(6) 0.002(4) 0.001(5) -0.006(4)
C1DA 0.054(6) 0.044(5) 0.047(6) 0.020(5) 0.004(5) 0.010(4)
C0DA 0.052(6) 0.058(6) 0.042(6) -0.001(5) 0.002(5) -0.012(5)
Cl1 0.114(2) 0.0461(14) 0.0573(16) 0.0093(14) -0.0064(16) -0.0008(15)
Cl2 0.0780(18) 0.0596(16) 0.094(2) -0.0078(17) 0.0341(18) -0.0139(14)
C2DA 0.074(8) 0.090(9) 0.049(7) -0.011(7) 0.012(6) -0.034(7)
F4AA 0.053(3) 0.047(3) 0.036(3) -0.002(3) -0.006(2) -0.003(2)
F5AA 0.059(3) 0.045(3) 0.059(4) 0.007(3) -0.014(3) -0.025(2)
F6AA 0.072(4) 0.044(3) 0.056(4) 0.000(3) 0.009(3) 0.024(3)
F3AA 0.044(3) 0.030(2) 0.045(3) 0.006(2) -0.002(2) -0.002(2)
B9CA 0.037(4) 0.026(4) 0.041(6) -0.002(5) -0.002(5) -0.002(3)

loop_
_atom_type_symbol
_atom_type_description
_atom_type_scat_dispersion_real
_atom_type_scat_dispersion_imag
_atom_type_scat_source
C C 0.0181 0.0091 'International Tables Vol C Tables 4.2.6.8 and 6.1.1.4'
H H 0.0000 0.0000 'International Tables Vol C Tables 4.2.6.8 and 6.1.1.4'
B B 0.0090 0.0039 'International Tables Vol C Tables 4.2.6.8 and 6.1.1.4'
Cl Cl 0.3639 0.7018 'International Tables Vol C Tables 4.2.6.8 and 6.1.1.4'
Co Co -2.3653 3.6143 'International Tables Vol C Tables 4.2.6.8 and 6.1.1.4'
F F 0.0727 0.0534 'International Tables Vol C Tables 4.2.6.8 and 6.1.1.4'
N N 0.0311 0.0180 'International Tables Vol C Tables 4.2.6.8 and 6.1.1.4'
P P 0.2955 0.4335 'International Tables Vol C Tables 4.2.6.8 and 6.1.1.4'
S S 0.3331 0.5567 'International Tables Vol C Tables 4.2.6.8 and 6.1.1.4'

loop_
_geom_angle_atom_site_label_1
_geom_angle_atom_site_label_2
_geom_angle_atom_site_label_3
_geom_angle
P Co0A S 86.14(8)
N0AA Co0A S 89.0(2)
N0AA Co0A P 96.0(2)
N0AA Co0A C8AA 91.4(3)
N0AA Co0A C1AA 123.4(3)
N0AA Co0A C9AA 125.1(3)
N0AA Co0A C1CA 90.6(3)
N0AA Co0A C2CA 156.8(3)
C8AA Co0A S 149.6(2)
C8AA Co0A P 124.0(2)
C8AA Co0A C1AA 66.6(3)
C1AA Co0A S 88.0(2)
C1AA Co0A P 140.0(2)
C9AA Co0A S 144.9(2)
C9AA Co0A P 97.0(2)
C9AA Co0A C8AA 39.2(3)
C9AA Co0A C1AA 67.3(3)
C1CA Co0A S 109.4(3)
C1CA Co0A P 163.3(3)
C1CA Co0A C8AA 40.2(3)
C1CA Co0A C1AA 39.0(3)
C1CA Co0A C9AA 66.8(3)
C2CA Co0A S 104.3(2)
C2CA Co0A P 103.7(3)
C2CA Co0A C8AA 67.4(3)
C2CA Co0A C1AA 40.4(3)
C2CA Co0A C9AA 40.9(3)
C2CA Co0A C1CA 67.2(3)
C0BA S Co0A 102.7(3)
C P Co0A 118.8(2)
C P C3AA 104.8(3)
C P C9BA 105.2(3)
C3AA P Co0A 104.2(3)
C3AA P C9BA 103.4(3)
C9BA P Co0A 118.5(2)
C7AA N0AA Co0A 167.4(7)
C2 C P 121.7(5)
C2 C C6BA 119.2(7)
C6BA C P 118.7(6)
C7CA C2 C 119.8(7)
C3BA C4AA C6BA 121.4(8)
C9AA C8AA Co0A 70.2(4)
C9AA C8AA C1CA 108.0(6)
C9AA C8AA C4CA 126.8(8)
C1CA C8AA Co0A 69.5(4)
C1CA C8AA C4CA 125.1(8)
C4CA C8AA Co0A 128.2(6)
C5AA C3AA P 123.9(6)
C0BA C3AA P 115.2(6)
C0BA C3AA C5AA 120.9(7)
C7BA C1AA Co0A 129.8(6)
C1CA C1AA Co0A 70.1(4)
C1CA C1AA C7BA 126.8(8)
C1CA C1AA C2CA 108.0(7)
C2CA C1AA Co0A 68.0(5)
C2CA C1AA C7BA 125.1(8)
C8AA C9AA Co0A 70.6(4)
C8AA C9AA C3CA 125.0(7)
C8AA C9AA C2CA 107.7(7)
C3CA C9AA Co0A 130.4(5)
C2CA C9AA Co0A 68.0(4)
C2CA C9AA C3CA 127.1(7)
C4BA C6AA C2BA 119.3(8)
N0AA C7AA C0DA 175.9(9)
C5BA C5AA C3AA 118.8(8)
C4AA C3BA C7CA 119.5(7)
C6AA C2BA C8BA 120.6(8)
C8BA C9BA P 117.1(6)
C0CA C9BA P 123.2(6)
C0CA C9BA C8BA 119.6(7)
C0CA C4BA C6AA 121.5(8)
C2BA C8BA C9BA 119.4(8)
C8CA C5BA C5AA 120.8(8)
C8CA C1BA C0BA 120.7(9)
C4AA C6BA C 119.5(8)
C3AA C0BA S 120.2(6)
C3AA C0BA C1BA 118.3(8)
C1BA C0BA S 121.4(7)
C4BA C0CA C9BA 119.6(8)
C2 C7CA C3BA 120.6(8)
C8AA C1CA Co0A 70.3(4)
C8AA C1CA C1DA 125.3(7)
C1AA C1CA Co0A 70.9(5)
C1AA C1CA C8AA 108.7(7)
C1AA C1CA C1DA 125.8(8)
C1DA C1CA Co0A 128.1(6)
C5BA C8CA C1BA 120.3(8)
C1 C2CA Co0A 131.4(5)
C1AA C2CA Co0A 71.6(5)
C1AA C2CA C1 125.1(8)
C1AA C2CA C9AA 107.5(7)
C9AA C2CA Co0A 71.2(4)
C9AA C2CA C1 126.5(8)
Cl1 C2DA Cl2 112.1(7)
F5AA B9CA F4AA 109.2(8)
F5AA B9CA F6AA 110.6(7)
F5AA B9CA F3AA 110.6(7)
F6AA B9CA F4AA 108.8(7)
F3AA B9CA F4AA 109.5(7)
F3AA B9CA F6AA 108.2(8)

loop_
_geom_bond_atom_site_label_1
_geom_bond_atom_site_label_2
_geom_bond_distance
Co0A S 2.245(2)
Co0A P 2.236(2)
Co0A N0AA 1.926(7)
Co0A C8AA 2.104(7)
Co0A C1AA 2.104(8)
Co0A C9AA 2.099(8)
Co0A C1CA 2.093(8)
Co0A C2CA 2.055(8)
S C0BA 1.755(8)
P C 1.813(7)
P C3AA 1.816(8)
P C9BA 1.821(8)
N0AA C7AA 1.133(10)
C C2 1.394(11)
C C6BA 1.404(10)
C1 C2CA 1.495(11)
C2 C7CA 1.390(11)
C4AA C3BA 1.360(12)
C4AA C6BA 1.391(11)
C8AA C9AA 1.408(11)
C8AA C1CA 1.443(12)
C8AA C4CA 1.502(11)
C3AA C5AA 1.407(10)
C3AA C0BA 1.397(11)
C1AA C7BA 1.482(12)
C1AA C1CA 1.401(11)
C1AA C2CA 1.436(12)
C9AA C3CA 1.496(12)
C9AA C2CA 1.451(11)
C6AA C2BA 1.386(12)
C6AA C4BA 1.380(11)
C7AA C0DA 1.459(12)
C5AA C5BA 1.390(11)
C3BA C7CA 1.391(12)
C2BA C8BA 1.390(11)
C9BA C8BA 1.410(10)
C9BA C0CA 1.391(11)
C4BA C0CA 1.379(11)
C5BA C8CA 1.375(14)
C1BA C0BA 1.402(11)
C1BA C8CA 1.387(12)
C1CA C1DA 1.510(12)
Cl1 C2DA 1.748(13)
Cl2 C2DA 1.758(13)
F4AA B9CA 1.399(12)
F5AA B9CA 1.376(10)
F6AA B9CA 1.399(10)
F3AA B9CA 1.387(11)
